data_7054511
loop_
_publ_author_name
'\<Stefane, Bogdan'
'Perdih, Franc'
'Vi\<snjevac, Aleksandar'
'Po\<zgan, Franc'

_publ_section_title
;
 Novel triazole-based ligands and their zinc(ii) and nickel(ii) complexes
 with a nitrogen donor environment as potential structural models for
 mononuclear active sites
;
_journal_issue 1
_journal_name_full 'New J. Chem.'
_journal_page_first 566
_journal_paper_doi 10.1039/C4NJ01642D
_journal_volume 39
_journal_year 2015
_chemical_formula_moiety 'C23 H25 Cl2 N5 Ni O, C H4 O'
_chemical_formula_sum 'C24 H29 Cl2 N5 Ni O2'
_chemical_formula_weight 549.13
_chemical_name_systematic
;

       ?

;
_space_group_IT_number 2
_symmetry_cell_setting triclinic
_symmetry_space_group_name_Hall '-P 1'
_symmetry_space_group_name_H-M 'P -1'
_atom_sites_solution_hydrogens geom
_atom_sites_solution_primary direct
_atom_sites_solution_secondary difmap
_audit_creation_method SHELXL-97
_cell_angle_alpha 89.715(2)
_cell_angle_beta 85.211(2)
_cell_angle_gamma 82.580(2)
_cell_formula_units_Z 4
_cell_length_a 6.42170(10)
_cell_length_b 11.6331(2)
_cell_length_c 34.4621(8)
_cell_measurement_reflns_used 20777
_cell_measurement_temperature 150(2)
_cell_measurement_theta_max 30.3904
_cell_measurement_theta_min 2.6618
_cell_volume 2543.95(8)
_computing_cell_refinement 'CrysAlis PRO (Agilent, 2011)'
_computing_data_collection 'CrysAlis PRO (Agilent, 2011)'
_computing_data_reduction 'CrysAlis PRO (Agilent, 2011)'
_computing_structure_refinement 'SHELXL-97 (Sheldrick, 2008)'
_computing_structure_solution 'SHELXS-97 (Sheldrick, 2008)'
_diffrn_ambient_temperature 150(2)
_diffrn_detector_area_resol_mean 10.4933
_diffrn_measured_fraction_theta_full 0.996
_diffrn_measured_fraction_theta_max 0.996
_diffrn_measurement_device_type 'SuperNova, Dual, Cu at zero, Atlas'
_diffrn_measurement_method '\w scans'
_diffrn_radiation_monochromator Mirror
_diffrn_radiation_source 'SuperNova (Mo) X-ray Source'
_diffrn_radiation_type MoK\a
_diffrn_radiation_wavelength 0.71073
_diffrn_reflns_av_R_equivalents 0.0170
_diffrn_reflns_av_sigmaI/netI 0.0376
_diffrn_reflns_limit_h_max 6
_diffrn_reflns_limit_h_min -8
_diffrn_reflns_limit_k_max 15
_diffrn_reflns_limit_k_min -14
_diffrn_reflns_limit_l_max 44
_diffrn_reflns_limit_l_min -43
_diffrn_reflns_number 20188
_diffrn_reflns_theta_full 27.48
_diffrn_reflns_theta_max 27.48
_diffrn_reflns_theta_min 3.21
_exptl_absorpt_coefficient_mu 1.004
_exptl_absorpt_correction_T_max 0.9063
_exptl_absorpt_correction_T_min 0.6896
_exptl_absorpt_correction_type multi-scan
_exptl_absorpt_process_details '(CrysAlis PRO; Agilent, 2011)'
_exptl_crystal_colour blue
_exptl_crystal_density_diffrn 1.434
_exptl_crystal_density_method 'not measured'
_exptl_crystal_description prism
_exptl_crystal_F_000 1144
_exptl_crystal_size_max 0.40
_exptl_crystal_size_mid 0.15
_exptl_crystal_size_min 0.10
_refine_diff_density_max 0.398
_refine_diff_density_min -0.365
_refine_diff_density_rms 0.055
_refine_ls_extinction_method none
_refine_ls_goodness_of_fit_ref 1.110
_refine_ls_hydrogen_treatment mixed
_refine_ls_matrix_type full
_refine_ls_number_parameters 625
_refine_ls_number_reflns 11625
_refine_ls_number_restraints 2
_refine_ls_restrained_S_all 1.110
_refine_ls_R_factor_all 0.0399
_refine_ls_R_factor_gt 0.0348
_refine_ls_shift/su_max 0.002
_refine_ls_shift/su_mean 0.000
_refine_ls_structure_factor_coef Fsqd
_refine_ls_weighting_details
;
calc w=1/[\s^2^(Fo^2^)+(0.0261P)^2^+0.9302P] where P=(Fo^2^+2Fc^2^)/3'
;
_refine_ls_weighting_scheme calc
_refine_ls_wR_factor_gt 0.0764
_refine_ls_wR_factor_ref 0.0793
_reflns_number_gt 10443
_reflns_number_total 11625
_reflns_threshold_expression >2\s(I)
_cod_data_source_file c4nj01642d1.cif
_cod_data_source_block III
_cod_depositor_comments 'Adding full bibliography for 7054509--7054511.cif.'
_cod_database_code 7054511

loop_
_symmetry_equiv_pos_as_xyz
'x, y, z'
'-x, -y, -z'

loop_
_atom_site_label
_atom_site_type_symbol
_atom_site_fract_x
_atom_site_fract_y
_atom_site_fract_z
_atom_site_U_iso_or_equiv
_atom_site_adp_type
_atom_site_occupancy
_atom_site_symmetry_multiplicity
_atom_site_calc_flag
_atom_site_refinement_flags
Ni1 Ni 0.85585(4) 0.241065(19) 0.074924(6) 0.01721(6) Uani 1 1 d .
Cl1 Cl 1.18650(7) 0.15406(4) 0.041462(14) 0.02759(11) Uani 1 1 d .
Cl2 Cl 0.53497(7) 0.32878(4) 0.111333(14) 0.02564(11) Uani 1 1 d .
O1 O 1.0398(2) 0.35565(11) 0.09784(4) 0.0208(3) Uani 1 1 d D
H1A H 1.1672(17) 0.3300(19) 0.0932(6) 0.031 Uiso 1 1 d D
N1 N 1.0199(3) 0.13670(14) 0.14839(5) 0.0233(3) Uani 1 1 d .
N2 N 0.8995(3) 0.12474(13) 0.12020(4) 0.0209(3) Uani 1 1 d .
N3 N 0.7879(2) 0.03626(13) 0.12919(4) 0.0203(3) Uani 1 1 d .
N4 N 0.6863(2) 0.13250(13) 0.04770(4) 0.0190(3) Uani 1 1 d .
H4B H 0.5449 0.1606 0.0534 0.023 Uiso 1 1 calc R
N5 N 0.7843(2) 0.33701(13) 0.02588(4) 0.0197(3) Uani 1 1 d .
C1 C 0.8367(3) -0.00759(16) 0.16406(5) 0.0232(4) Uani 1 1 d .
H1 H 0.7804 -0.0697 0.1774 0.028 Uiso 1 1 calc R
C2 C 0.9851(3) 0.05659(16) 0.17618(5) 0.0218(4) Uani 1 1 d .
C3 C 1.1039(3) 0.04560(16) 0.21103(5) 0.0237(4) Uani 1 1 d .
C4 C 1.0517(4) -0.02859(17) 0.24090(6) 0.0292(5) Uani 1 1 d .
H4 H 0.9359 -0.0710 0.2392 0.035 Uiso 1 1 calc R
C5 C 1.1673(4) -0.04118(18) 0.27320(6) 0.0335(5) Uani 1 1 d .
H5 H 1.1296 -0.0917 0.2936 0.040 Uiso 1 1 calc R
C6 C 1.3363(4) 0.01893(19) 0.27595(6) 0.0349(5) Uani 1 1 d .
H6 H 1.4153 0.0100 0.2981 0.042 Uiso 1 1 calc R
C7 C 1.3905(4) 0.0927(2) 0.24617(7) 0.0411(6) Uani 1 1 d .
H7 H 1.5075 0.1342 0.2479 0.049 Uiso 1 1 calc R
C8 C 1.2748(4) 0.1063(2) 0.21384(6) 0.0354(5) Uani 1 1 d .
H8 H 1.3125 0.1573 0.1936 0.042 Uiso 1 1 calc R
C9 C 0.6338(3) 0.00113(16) 0.10296(5) 0.0206(4) Uani 1 1 d .
H9 H 0.4984 0.0539 0.1079 0.025 Uiso 1 1 calc R
C10 C 0.5928(3) -0.12177(16) 0.11282(5) 0.0233(4) Uani 1 1 d .
C11 C 0.7426(4) -0.21599(18) 0.10268(6) 0.0337(5) Uani 1 1 d .
H11 H 0.8742 -0.2041 0.0896 0.040 Uiso 1 1 calc R
C12 C 0.7005(5) -0.32751(19) 0.11158(7) 0.0454(7) Uani 1 1 d .
H12 H 0.8030 -0.3918 0.1043 0.054 Uiso 1 1 calc R
C13 C 0.5116(5) -0.3455(2) 0.13084(7) 0.0495(8) Uani 1 1 d .
H13 H 0.4841 -0.4219 0.1372 0.059 Uiso 1 1 calc R
C14 C 0.3629(5) -0.2526(2) 0.14084(7) 0.0458(7) Uani 1 1 d .
H14 H 0.2319 -0.2649 0.1541 0.055 Uiso 1 1 calc R
C15 C 0.4031(4) -0.1406(2) 0.13172(6) 0.0322(5) Uani 1 1 d .
H15 H 0.2990 -0.0767 0.1386 0.039 Uiso 1 1 calc R
C16 C 0.7129(3) 0.01109(16) 0.06017(5) 0.0218(4) Uani 1 1 d .
H16A H 0.8637 -0.0209 0.0565 0.026 Uiso 1 1 calc R
H16B H 0.6335 -0.0348 0.0439 0.026 Uiso 1 1 calc R
C17 C 0.7314(3) 0.14551(17) 0.00551(5) 0.0234(4) Uani 1 1 d .
H17A H 0.6211 0.1155 -0.0085 0.028 Uiso 1 1 calc R
H17B H 0.8690 0.1007 -0.0031 0.028 Uiso 1 1 calc R
C18 C 0.7361(3) 0.27155(17) -0.00346(5) 0.0218(4) Uani 1 1 d .
C19 C 0.6946(3) 0.31859(19) -0.03938(6) 0.0276(4) Uani 1 1 d .
H19 H 0.6613 0.2709 -0.0597 0.033 Uiso 1 1 calc R
C20 C 0.7021(3) 0.43571(19) -0.04548(6) 0.0294(5) Uani 1 1 d .
H20 H 0.6764 0.4691 -0.0701 0.035 Uiso 1 1 calc R
C21 C 0.7472(3) 0.50329(18) -0.01530(6) 0.0278(4) Uani 1 1 d .
H21 H 0.7517 0.5841 -0.0186 0.033 Uiso 1 1 calc R
C22 C 0.7859(3) 0.45049(17) 0.01997(6) 0.0237(4) Uani 1 1 d .
H22 H 0.8148 0.4971 0.0409 0.028 Uiso 1 1 calc R
C23 C 1.0150(3) 0.40767(18) 0.13587(6) 0.0289(4) Uani 1 1 d .
H23A H 0.8649 0.4306 0.1434 0.043 Uiso 1 1 calc R
H23B H 1.0892 0.4762 0.1355 0.043 Uiso 1 1 calc R
H23C H 1.0740 0.3517 0.1547 0.043 Uiso 1 1 calc R
Ni2 Ni 0.31621(4) 0.780240(19) 0.413812(7) 0.01759(6) Uani 1 1 d .
Cl3 Cl 0.58485(7) 0.88891(4) 0.383242(13) 0.02335(10) Uani 1 1 d .
Cl4 Cl 0.03922(8) 0.66596(4) 0.440448(16) 0.03026(12) Uani 1 1 d .
O2 O 0.0654(2) 0.90737(11) 0.40448(4) 0.0210(3) Uani 1 1 d D
H2A H -0.038(3) 0.8768(18) 0.3988(6) 0.032 Uiso 1 1 d D
N6 N 0.1491(3) 0.73124(13) 0.33903(5) 0.0227(3) Uani 1 1 d .
N7 N 0.2989(3) 0.69951(13) 0.36177(5) 0.0213(3) Uani 1 1 d .
N8 N 0.4171(2) 0.60368(13) 0.34682(4) 0.0200(3) Uani 1 1 d .
N9 N 0.5493(2) 0.65519(13) 0.42919(4) 0.0197(3) Uani 1 1 d .
H9B H 0.6764 0.6843 0.4234 0.024 Uiso 1 1 calc R
N10 N 0.3418(2) 0.83700(13) 0.46909(4) 0.0199(3) Uani 1 1 d .
C24 C 0.3427(3) 0.57554(17) 0.31317(6) 0.0243(4) Uani 1 1 d .
H24 H 0.3975 0.5127 0.2962 0.029 Uiso 1 1 calc R
C25 C 0.1715(3) 0.65633(16) 0.30846(5) 0.0204(4) Uani 1 1 d .
C26 C 0.0209(3) 0.66903(16) 0.27841(5) 0.0213(4) Uani 1 1 d .
C27 C 0.0716(4) 0.61980(19) 0.24163(6) 0.0324(5) Uani 1 1 d .
H27 H 0.2062 0.5767 0.2354 0.039 Uiso 1 1 calc R
C28 C -0.0756(4) 0.6339(2) 0.21399(6) 0.0418(6) Uani 1 1 d .
H28 H -0.0403 0.6009 0.1888 0.050 Uiso 1 1 calc R
C29 C -0.2721(4) 0.6951(2) 0.22284(7) 0.0394(6) Uani 1 1 d .
H29 H -0.3719 0.7037 0.2038 0.047 Uiso 1 1 calc R
C30 C -0.3235(4) 0.74388(19) 0.25930(6) 0.0312(5) Uani 1 1 d .
H30 H -0.4591 0.7860 0.2654 0.037 Uiso 1 1 calc R
C31 C -0.1782(3) 0.73182(17) 0.28714(6) 0.0239(4) Uani 1 1 d .
H31 H -0.2139 0.7662 0.3121 0.029 Uiso 1 1 calc R
C32 C 0.6061(3) 0.54795(16) 0.36545(6) 0.0230(4) Uani 1 1 d .
H32 H 0.7254 0.5939 0.3589 0.028 Uiso 1 1 calc R
C33 C 0.6665(3) 0.42633(17) 0.34872(6) 0.0268(4) Uani 1 1 d .
C34 C 0.8566(4) 0.3985(2) 0.32671(7) 0.0438(6) Uani 1 1 d .
H34 H 0.9488 0.4555 0.3217 0.053 Uiso 1 1 calc R
C35 C 0.9121(5) 0.2864(3) 0.31190(8) 0.0595(8) Uani 1 1 d .
H35 H 1.0422 0.2673 0.2967 0.071 Uiso 1 1 calc R
C36 C 0.7809(5) 0.2037(2) 0.31911(8) 0.0548(8) Uani 1 1 d .
H36 H 0.8197 0.1277 0.3088 0.066 Uiso 1 1 calc R
C37 C 0.5930(5) 0.2303(2) 0.34128(7) 0.0455(6) Uani 1 1 d .
H37 H 0.5026 0.1725 0.3465 0.055 Uiso 1 1 calc R
C38 C 0.5352(4) 0.34199(19) 0.35607(6) 0.0348(5) Uani 1 1 d .
H38 H 0.4050 0.3604 0.3713 0.042 Uiso 1 1 calc R
C39 C 0.5684(3) 0.54189(16) 0.40959(6) 0.0229(4) Uani 1 1 d .
H39A H 0.4377 0.5067 0.4162 0.027 Uiso 1 1 calc R
H39B H 0.6864 0.4904 0.4197 0.027 Uiso 1 1 calc R
C40 C 0.5242(3) 0.64240(17) 0.47188(5) 0.0242(4) Uani 1 1 d .
H40A H 0.6610 0.6107 0.4814 0.029 Uiso 1 1 calc R
H40B H 0.4220 0.5873 0.4788 0.029 Uiso 1 1 calc R
C41 C 0.4472(3) 0.75807(17) 0.49106(5) 0.0224(4) Uani 1 1 d .
C42 C 0.4750(3) 0.78000(19) 0.52975(6) 0.0289(5) Uani 1 1 d .
H42 H 0.5527 0.7234 0.5447 0.035 Uiso 1 1 calc R
C43 C 0.3884(3) 0.8851(2) 0.54608(6) 0.0322(5) Uani 1 1 d .
H43 H 0.4047 0.9014 0.5726 0.039 Uiso 1 1 calc R
C44 C 0.2775(3) 0.9664(2) 0.52371(6) 0.0300(5) Uani 1 1 d .
H44 H 0.2158 1.0391 0.5345 0.036 Uiso 1 1 calc R
C45 C 0.2587(3) 0.93935(18) 0.48519(6) 0.0246(4) Uani 1 1 d .
H45 H 0.1841 0.9953 0.4696 0.029 Uiso 1 1 calc R
C46 C 0.0758(4) 1.01098(18) 0.38262(7) 0.0336(5) Uani 1 1 d .
H46A H 0.1865 1.0524 0.3916 0.050 Uiso 1 1 calc R
H46B H -0.0601 1.0604 0.3862 0.050 Uiso 1 1 calc R
H46C H 0.1080 0.9915 0.3550 0.050 Uiso 1 1 calc R
O3 O 0.4686(5) 0.4136(3) 0.20009(7) 0.1100(11) Uani 1 1 d .
H3A H 0.4929 0.3866 0.1774 0.165 Uiso 1 1 calc R
C48 C 0.6268(6) 0.3666(3) 0.22271(9) 0.0726(10) Uani 1 1 d .
H48A H 0.7305 0.4210 0.2241 0.109 Uiso 1 1 calc R
H48B H 0.6962 0.2934 0.2110 0.109 Uiso 1 1 calc R
H48C H 0.5656 0.3521 0.2490 0.109 Uiso 1 1 calc R
C49 C 0.0031(4) 0.3215(2) 0.44474(10) 0.0573(8) Uani 1 1 d .
H49A H 0.0783 0.2453 0.4504 0.086 Uiso 1 1 calc R
H49B H -0.0966 0.3129 0.4252 0.086 Uiso 1 1 calc R
H49C H -0.0738 0.3550 0.4686 0.086 Uiso 1 1 calc R
O4 O 0.1480(3) 0.39466(16) 0.43034(7) 0.0657(6) Uani 1 1 d .
H4A H 0.0977 0.4640 0.4350 0.099 Uiso 1 1 calc R

loop_
_atom_site_aniso_label
_atom_site_aniso_U_11
_atom_site_aniso_U_22
_atom_site_aniso_U_33
_atom_site_aniso_U_23
_atom_site_aniso_U_13
_atom_site_aniso_U_12
Ni1 0.01584(13) 0.01878(12) 0.01771(12) -0.00039(9) -0.00466(9) -0.00275(9)
Cl1 0.0157(2) 0.0341(3) 0.0326(3) -0.0109(2) -0.00299(18) -0.0012(2)
Cl2 0.0179(2) 0.0320(3) 0.0265(2) -0.00610(19) -0.00216(18) -0.00070(19)
O1 0.0195(7) 0.0223(7) 0.0209(7) -0.0023(5) -0.0043(5) -0.0028(6)
N1 0.0257(9) 0.0245(8) 0.0220(8) 0.0024(6) -0.0100(7) -0.0060(7)
N2 0.0217(8) 0.0202(8) 0.0225(8) 0.0017(6) -0.0070(6) -0.0063(7)
N3 0.0209(8) 0.0196(8) 0.0213(8) -0.0003(6) -0.0037(6) -0.0048(7)
N4 0.0163(8) 0.0213(8) 0.0196(8) -0.0001(6) -0.0039(6) -0.0019(6)
N5 0.0159(8) 0.0248(8) 0.0185(8) 0.0004(6) -0.0026(6) -0.0020(6)
C1 0.0278(11) 0.0230(10) 0.0198(9) 0.0019(7) -0.0022(8) -0.0063(8)
C2 0.0238(10) 0.0206(9) 0.0214(9) 0.0008(7) -0.0033(7) -0.0034(8)
C3 0.0295(11) 0.0200(9) 0.0221(10) -0.0012(7) -0.0071(8) -0.0021(8)
C4 0.0392(13) 0.0243(10) 0.0260(11) 0.0018(8) -0.0090(9) -0.0076(9)
C5 0.0510(15) 0.0262(11) 0.0241(11) 0.0044(8) -0.0101(10) -0.0038(10)
C6 0.0469(14) 0.0309(11) 0.0278(11) -0.0019(9) -0.0174(10) 0.0004(10)
C7 0.0452(15) 0.0485(14) 0.0356(13) 0.0037(11) -0.0191(11) -0.0192(12)
C8 0.0431(14) 0.0392(13) 0.0286(11) 0.0079(9) -0.0135(10) -0.0170(11)
C9 0.0185(10) 0.0198(9) 0.0244(10) -0.0029(7) -0.0048(7) -0.0042(8)
C10 0.0279(11) 0.0221(10) 0.0221(10) 0.0000(7) -0.0078(8) -0.0083(8)
C11 0.0408(13) 0.0276(11) 0.0327(12) -0.0001(9) -0.0091(10) -0.0012(10)
C12 0.079(2) 0.0209(11) 0.0381(14) -0.0006(9) -0.0264(13) 0.0010(12)
C13 0.094(2) 0.0315(13) 0.0352(13) 0.0146(10) -0.0375(14) -0.0328(15)
C14 0.0582(17) 0.0545(16) 0.0340(13) 0.0149(11) -0.0143(11) -0.0359(14)
C15 0.0353(13) 0.0359(12) 0.0280(11) 0.0018(9) -0.0032(9) -0.0143(10)
C16 0.0228(10) 0.0204(9) 0.0232(10) -0.0035(7) -0.0060(8) -0.0035(8)
C17 0.0237(10) 0.0281(10) 0.0191(9) -0.0041(8) -0.0059(7) -0.0040(8)
C18 0.0162(9) 0.0281(10) 0.0213(9) -0.0003(8) -0.0033(7) -0.0023(8)
C19 0.0248(11) 0.0374(12) 0.0216(10) 0.0013(8) -0.0056(8) -0.0054(9)
C20 0.0253(11) 0.0398(12) 0.0232(10) 0.0093(9) -0.0041(8) -0.0036(9)
C21 0.0232(11) 0.0280(11) 0.0322(11) 0.0075(8) -0.0036(8) -0.0031(9)
C22 0.0195(10) 0.0266(10) 0.0255(10) 0.0009(8) -0.0033(7) -0.0037(8)
C23 0.0284(11) 0.0297(11) 0.0284(11) -0.0066(8) -0.0025(8) -0.0022(9)
Ni2 0.01525(12) 0.01871(12) 0.01916(12) -0.00017(9) -0.00497(9) -0.00122(9)
Cl3 0.0195(2) 0.0251(2) 0.0254(2) 0.00061(18) 0.00003(17) -0.00381(18)
Cl4 0.0170(2) 0.0318(3) 0.0438(3) 0.0090(2) -0.0067(2) -0.0075(2)
O2 0.0181(7) 0.0213(7) 0.0240(7) 0.0005(5) -0.0052(5) -0.0016(5)
N6 0.0240(9) 0.0214(8) 0.0228(8) -0.0024(6) -0.0093(7) 0.0019(7)
N7 0.0207(8) 0.0182(8) 0.0250(8) -0.0019(6) -0.0077(6) 0.0016(6)
N8 0.0183(8) 0.0182(8) 0.0230(8) 0.0003(6) -0.0033(6) 0.0004(6)
N9 0.0155(8) 0.0207(8) 0.0239(8) 0.0016(6) -0.0051(6) -0.0036(6)
N10 0.0130(8) 0.0264(8) 0.0206(8) -0.0006(6) -0.0017(6) -0.0043(6)
C24 0.0263(11) 0.0222(10) 0.0235(10) -0.0055(8) -0.0030(8) 0.0005(8)
C25 0.0228(10) 0.0196(9) 0.0190(9) -0.0006(7) -0.0017(7) -0.0033(8)
C26 0.0240(10) 0.0204(9) 0.0205(9) -0.0003(7) -0.0046(7) -0.0050(8)
C27 0.0343(12) 0.0375(12) 0.0251(11) -0.0074(9) -0.0026(9) -0.0028(10)
C28 0.0551(17) 0.0504(15) 0.0220(11) -0.0101(10) -0.0102(10) -0.0097(13)
C29 0.0452(15) 0.0463(14) 0.0315(12) 0.0009(10) -0.0215(10) -0.0124(12)
C30 0.0271(11) 0.0336(12) 0.0348(12) 0.0052(9) -0.0099(9) -0.0059(9)
C31 0.0269(11) 0.0246(10) 0.0210(10) 0.0011(8) -0.0047(8) -0.0042(8)
C32 0.0165(9) 0.0214(10) 0.0306(10) 0.0022(8) -0.0036(8) 0.0003(8)
C33 0.0290(11) 0.0230(10) 0.0266(10) 0.0020(8) -0.0060(8) 0.0052(8)
C34 0.0363(14) 0.0405(14) 0.0496(15) -0.0004(11) 0.0053(11) 0.0078(11)
C35 0.0536(18) 0.0572(18) 0.0562(18) -0.0104(14) 0.0063(14) 0.0297(15)
C36 0.082(2) 0.0304(13) 0.0474(16) -0.0097(11) -0.0215(15) 0.0214(14)
C37 0.0686(19) 0.0280(12) 0.0411(14) -0.0021(10) -0.0180(13) -0.0021(12)
C38 0.0414(14) 0.0286(11) 0.0342(12) -0.0029(9) -0.0045(10) -0.0032(10)
C39 0.0208(10) 0.0194(9) 0.0290(10) 0.0028(8) -0.0074(8) -0.0008(8)
C40 0.0197(10) 0.0284(10) 0.0255(10) 0.0083(8) -0.0068(8) -0.0040(8)
C41 0.0143(9) 0.0313(10) 0.0233(10) 0.0034(8) -0.0025(7) -0.0091(8)
C42 0.0238(11) 0.0435(13) 0.0224(10) 0.0071(9) -0.0056(8) -0.0141(9)
C43 0.0283(12) 0.0523(14) 0.0190(10) -0.0033(9) -0.0013(8) -0.0170(10)
C44 0.0212(10) 0.0418(12) 0.0282(11) -0.0103(9) 0.0023(8) -0.0113(9)
C45 0.0164(10) 0.0322(11) 0.0256(10) -0.0039(8) -0.0015(7) -0.0051(8)
C46 0.0308(12) 0.0290(11) 0.0387(12) 0.0107(9) -0.0013(9) 0.0039(9)
O3 0.117(2) 0.134(3) 0.0613(16) -0.0345(17) -0.0076(16) 0.049(2)
C48 0.118(3) 0.0539(18) 0.0473(18) 0.0086(14) -0.0005(18) -0.0189(19)
C49 0.0321(14) 0.0463(15) 0.095(2) 0.0309(15) -0.0083(14) -0.0114(12)
O4 0.0373(11) 0.0357(10) 0.1206(19) 0.0115(11) 0.0202(11) -0.0090(8)

loop_
_atom_type_symbol
_atom_type_description
_atom_type_scat_dispersion_real
_atom_type_scat_dispersion_imag
_atom_type_scat_source
C C 0.0033 0.0016 'International Tables Vol C Tables 4.2.6.8 and 6.1.1.4'
H H 0.0000 0.0000 'International Tables Vol C Tables 4.2.6.8 and 6.1.1.4'
Cl Cl 0.1484 0.1585 'International Tables Vol C Tables 4.2.6.8 and 6.1.1.4'
N N 0.0061 0.0033 'International Tables Vol C Tables 4.2.6.8 and 6.1.1.4'
Ni Ni 0.3393 1.1124 'International Tables Vol C Tables 4.2.6.8 and 6.1.1.4'
O O 0.0106 0.0060 'International Tables Vol C Tables 4.2.6.8 and 6.1.1.4'

loop_
_geom_angle_atom_site_label_1
_geom_angle_atom_site_label_2
_geom_angle_atom_site_label_3
_geom_angle
N4 Ni1 N5 79.29(6)
N4 Ni1 N2 91.11(6)
N5 Ni1 N2 170.40(6)
N4 Ni1 O1 174.97(6)
N5 Ni1 O1 96.66(6)
N2 Ni1 O1 92.92(5)
N4 Ni1 Cl2 89.94(5)
N5 Ni1 Cl2 91.73(5)
N2 Ni1 Cl2 88.22(5)
O1 Ni1 Cl2 93.18(4)
N4 Ni1 Cl1 92.36(5)
N5 Ni1 Cl1 90.49(5)
N2 Ni1 Cl1 89.92(5)
O1 Ni1 Cl1 84.65(4)
Cl2 Ni1 Cl1 177.063(18)
C23 O1 Ni1 128.07(12)
C23 O1 H1A 107.5(15)
Ni1 O1 H1A 109.1(16)
N2 N1 C2 108.71(15)
N1 N2 N3 108.30(15)
N1 N2 Ni1 124.35(12)
N3 N2 Ni1 126.60(11)
C1 N3 N2 109.54(14)
C1 N3 C9 128.90(16)
N2 N3 C9 121.54(15)
C16 N4 C17 112.88(14)
C16 N4 Ni1 116.00(11)
C17 N4 Ni1 107.54(11)
C16 N4 H4B 106.6
C17 N4 H4B 106.6
Ni1 N4 H4B 106.6
C22 N5 C18 118.42(16)
C22 N5 Ni1 128.70(13)
C18 N5 Ni1 112.85(12)
N3 C1 C2 105.53(16)
N3 C1 H1 127.2
C2 C1 H1 127.2
N1 C2 C1 107.92(16)
N1 C2 C3 121.44(17)
C1 C2 C3 130.57(17)
C4 C3 C8 119.02(18)
C4 C3 C2 120.54(18)
C8 C3 C2 120.41(18)
C5 C4 C3 120.4(2)
C5 C4 H4 119.8
C3 C4 H4 119.8
C6 C5 C4 120.5(2)
C6 C5 H5 119.8
C4 C5 H5 119.8
C5 C6 C7 119.5(2)
C5 C6 H6 120.2
C7 C6 H6 120.2
C6 C7 C8 120.3(2)
C6 C7 H7 119.8
C8 C7 H7 119.8
C7 C8 C3 120.2(2)
C7 C8 H8 119.9
C3 C8 H8 119.9
N3 C9 C10 108.85(15)
N3 C9 C16 111.30(15)
C10 C9 C16 111.25(15)
N3 C9 H9 108.5
C10 C9 H9 108.5
C16 C9 H9 108.5
C15 C10 C11 119.1(2)
C15 C10 C9 119.67(19)
C11 C10 C9 121.18(19)
C12 C11 C10 120.1(2)
C12 C11 H11 119.9
C10 C11 H11 119.9
C13 C12 C11 120.3(2)
C13 C12 H12 119.8
C11 C12 H12 119.8
C14 C13 C12 119.7(2)
C14 C13 H13 120.1
C12 C13 H13 120.1
C13 C14 C15 120.3(2)
C13 C14 H14 119.9
C15 C14 H14 119.9
C10 C15 C14 120.4(2)
C10 C15 H15 119.8
C14 C15 H15 119.8
N4 C16 C9 110.71(15)
N4 C16 H16A 109.5
C9 C16 H16A 109.5
N4 C16 H16B 109.5
C9 C16 H16B 109.5
H16A C16 H16B 108.1
N4 C17 C18 108.89(15)
N4 C17 H17A 109.9
C18 C17 H17A 109.9
N4 C17 H17B 109.9
C18 C17 H17B 109.9
H17A C17 H17B 108.3
N5 C18 C19 121.62(18)
N5 C18 C17 115.64(16)
C19 C18 C17 122.74(17)
C18 C19 C20 119.43(18)
C18 C19 H19 120.3
C20 C19 H19 120.3
C21 C20 C19 119.07(19)
C21 C20 H20 120.5
C19 C20 H20 120.5
C20 C21 C22 118.38(19)
C20 C21 H21 120.8
C22 C21 H21 120.8
N5 C22 C21 123.04(18)
N5 C22 H22 118.5
C21 C22 H22 118.5
O1 C23 H23A 109.5
O1 C23 H23B 109.5
H23A C23 H23B 109.5
O1 C23 H23C 109.5
H23A C23 H23C 109.5
H23B C23 H23C 109.5
N10 Ni2 N7 171.60(6)
N10 Ni2 N9 81.42(6)
N7 Ni2 N9 91.77(6)
N10 Ni2 O2 93.42(6)
N7 Ni2 O2 93.04(6)
N9 Ni2 O2 173.74(6)
N10 Ni2 Cl3 95.13(4)
N7 Ni2 Cl3 89.67(5)
N9 Ni2 Cl3 89.30(5)
O2 Ni2 Cl3 94.72(4)
N10 Ni2 Cl4 88.66(5)
N7 Ni2 Cl4 86.60(5)
N9 Ni2 Cl4 91.57(5)
O2 Ni2 Cl4 84.73(4)
Cl3 Ni2 Cl4 176.195(19)
C46 O2 Ni2 126.62(12)
C46 O2 H2A 109.3(16)
Ni2 O2 H2A 110.1(16)
N7 N6 C25 108.32(15)
N6 N7 N8 108.88(14)
N6 N7 Ni2 122.29(12)
N8 N7 Ni2 128.56(12)
N7 N8 C24 109.04(15)
N7 N8 C32 121.93(14)
C24 N8 C32 128.92(16)
C39 N9 C40 110.99(15)
C39 N9 Ni2 117.43(11)
C40 N9 Ni2 107.76(12)
C39 N9 H9B 106.7
C40 N9 H9B 106.7
Ni2 N9 H9B 106.7
C41 N10 C45 118.84(16)
C41 N10 Ni2 113.62(13)
C45 N10 Ni2 127.47(13)
N8 C24 C25 105.76(16)
N8 C24 H24 127.1
C25 C24 H24 127.1
N6 C25 C24 107.98(16)
N6 C25 C26 120.49(16)
C24 C25 C26 131.51(17)
C27 C26 C31 119.37(18)
C27 C26 C25 121.51(18)
C31 C26 C25 119.12(16)
C26 C27 C28 119.7(2)
C26 C27 H27 120.2
C28 C27 H27 120.2
C29 C28 C27 120.7(2)
C29 C28 H28 119.7
C27 C28 H28 119.7
C28 C29 C30 119.9(2)
C28 C29 H29 120.1
C30 C29 H29 120.1
C29 C30 C31 120.3(2)
C29 C30 H30 119.8
C31 C30 H30 119.8
C30 C31 C26 120.06(18)
C30 C31 H31 120.0
C26 C31 H31 120.0
N8 C32 C33 108.56(15)
N8 C32 C39 112.59(16)
C33 C32 C39 109.69(16)
N8 C32 H32 108.6
C33 C32 H32 108.6
C39 C32 H32 108.6
C38 C33 C34 119.4(2)
C38 C33 C32 120.56(19)
C34 C33 C32 120.0(2)
C33 C34 C35 119.7(3)
C33 C34 H34 120.2
C35 C34 H34 120.2
C36 C35 C34 120.5(3)
C36 C35 H35 119.7
C34 C35 H35 119.7
C35 C36 C37 120.2(2)
C35 C36 H36 119.9
C37 C36 H36 119.9
C36 C37 C38 119.9(3)
C36 C37 H37 120.1
C38 C37 H37 120.1
C33 C38 C37 120.3(2)
C33 C38 H38 119.8
C37 C38 H38 119.8
N9 C39 C32 113.82(15)
N9 C39 H39A 108.8
C32 C39 H39A 108.8
N9 C39 H39B 108.8
C32 C39 H39B 108.8
H39A C39 H39B 107.7
N9 C40 C41 110.33(15)
N9 C40 H40A 109.6
C41 C40 H40A 109.6
N9 C40 H40B 109.6
C41 C40 H40B 109.6
H40A C40 H40B 108.1
N10 C41 C42 121.76(19)
N10 C41 C40 116.01(16)
C42 C41 C40 122.17(18)
C43 C42 C41 119.0(2)
C43 C42 H42 120.5
C41 C42 H42 120.5
C42 C43 C44 119.57(19)
C42 C43 H43 120.2
C44 C43 H43 120.2
C43 C44 C45 118.3(2)
C43 C44 H44 120.8
C45 C44 H44 120.8
N10 C45 C44 122.5(2)
N10 C45 H45 118.8
C44 C45 H45 118.8
O2 C46 H46A 109.5
O2 C46 H46B 109.5
H46A C46 H46B 109.5
O2 C46 H46C 109.5
H46A C46 H46C 109.5
H46B C46 H46C 109.5
C48 O3 H3A 109.5
O3 C48 H48A 109.5
O3 C48 H48B 109.5
H48A C48 H48B 109.5
O3 C48 H48C 109.5
H48A C48 H48C 109.5
H48B C48 H48C 109.5
O4 C49 H49A 109.5
O4 C49 H49B 109.5
H49A C49 H49B 109.5
O4 C49 H49C 109.5
H49A C49 H49C 109.5
H49B C49 H49C 109.5
C49 O4 H4A 109.5

loop_
_geom_bond_atom_site_label_1
_geom_bond_atom_site_label_2
_geom_bond_distance
Ni1 N4 2.0488(15)
Ni1 N5 2.0718(15)
Ni1 N2 2.0733(15)
Ni1 O1 2.0902(13)
Ni1 Cl2 2.4289(5)
Ni1 Cl1 2.4311(5)
O1 C23 1.434(2)
O1 H1A 0.836(9)
N1 N2 1.310(2)
N1 C2 1.358(2)
N2 N3 1.349(2)
N3 C1 1.348(2)
N3 C9 1.491(2)
N4 C16 1.467(2)
N4 C17 1.470(2)
N4 H4B 0.9300
N5 C22 1.336(2)
N5 C18 1.349(2)
C1 C2 1.376(3)
C1 H1 0.9500
C2 C3 1.472(3)
C3 C4 1.388(3)
C3 C8 1.390(3)
C4 C5 1.386(3)
C4 H4 0.9500
C5 C6 1.374(3)
C5 H5 0.9500
C6 C7 1.386(3)
C6 H6 0.9500
C7 C8 1.387(3)
C7 H7 0.9500
C8 H8 0.9500
C9 C10 1.519(3)
C9 C16 1.528(3)
C9 H9 1.0000
C10 C15 1.375(3)
C10 C11 1.387(3)
C11 C12 1.387(3)
C11 H11 0.9500
C12 C13 1.373(4)
C12 H12 0.9500
C13 C14 1.371(4)
C13 H13 0.9500
C14 C15 1.390(3)
C14 H14 0.9500
C15 H15 0.9500
C16 H16A 0.9900
C16 H16B 0.9900
C17 C18 1.501(3)
C17 H17A 0.9900
C17 H17B 0.9900
C18 C19 1.383(3)
C19 C20 1.384(3)
C19 H19 0.9500
C20 C21 1.379(3)
C20 H20 0.9500
C21 C22 1.385(3)
C21 H21 0.9500
C22 H22 0.9500
C23 H23A 0.9800
C23 H23B 0.9800
C23 H23C 0.9800
Ni2 N10 2.0457(15)
Ni2 N7 2.0465(15)
Ni2 N9 2.0492(15)
Ni2 O2 2.0858(13)
Ni2 Cl3 2.4353(5)
Ni2 Cl4 2.4698(5)
O2 C46 1.424(2)
O2 H2A 0.828(10)
N6 N7 1.307(2)
N6 C25 1.357(2)
N7 N8 1.344(2)
N8 C24 1.348(2)
N8 C32 1.493(2)
N9 C39 1.470(2)
N9 C40 1.475(2)
N9 H9B 0.9300
N10 C41 1.339(2)
N10 C45 1.343(2)
C24 C25 1.371(3)
C24 H24 0.9500
C25 C26 1.469(3)
C26 C27 1.389(3)
C26 C31 1.398(3)
C27 C28 1.392(3)
C27 H27 0.9500
C28 C29 1.378(4)
C28 H28 0.9500
C29 C30 1.378(3)
C29 H29 0.9500
C30 C31 1.387(3)
C30 H30 0.9500
C31 H31 0.9500
C32 C33 1.521(3)
C32 C39 1.523(3)
C32 H32 1.0000
C33 C38 1.383(3)
C33 C34 1.385(3)
C34 C35 1.394(4)
C34 H34 0.9500
C35 C36 1.367(4)
C35 H35 0.9500
C36 C37 1.374(4)
C36 H36 0.9500
C37 C38 1.391(3)
C37 H37 0.9500
C38 H38 0.9500
C39 H39A 0.9900
C39 H39B 0.9900
C40 C41 1.508(3)
C40 H40A 0.9900
C40 H40B 0.9900
C41 C42 1.389(3)
C42 C43 1.378(3)
C42 H42 0.9500
C43 C44 1.381(3)
C43 H43 0.9500
C44 C45 1.384(3)
C44 H44 0.9500
C45 H45 0.9500
C46 H46A 0.9800
C46 H46B 0.9800
C46 H46C 0.9800
O3 C48 1.387(4)
O3 H3A 0.8400
C48 H48A 0.9800
C48 H48B 0.9800
C48 H48C 0.9800
C49 O4 1.400(3)
C49 H49A 0.9800
C49 H49B 0.9800
C49 H49C 0.9800
O4 H4A 0.8400

loop_
_geom_hbond_atom_site_label_D
_geom_hbond_atom_site_label_H
_geom_hbond_atom_site_label_A
_geom_hbond_distance_DH
_geom_hbond_distance_HA
_geom_hbond_distance_DA
_geom_hbond_angle_DHA
_geom_hbond_site_symmetry_A
O1 H1A Cl2 0.836(9) 2.491(15) 3.2271(14) 147(2) 1_655
N4 H4B Cl1 0.93 2.38 3.2123(16) 148.5 1_455
O2 H2A Cl3 0.828(10) 2.513(14) 3.2643(14) 151(2) 1_455
N9 H9B Cl4 0.93 2.43 3.2205(16) 142.4 1_655
N9 H9B Cl3 0.93 2.77 3.1636(16) 106.7 .
O3 H3A Cl2 0.84 2.36 3.196(2) 173.6 .
O4 H4A Cl4 0.84 2.34 3.1577(19) 165.6 .

loop_
_geom_torsion_atom_site_label_1
_geom_torsion_atom_site_label_2
_geom_torsion_atom_site_label_3
_geom_torsion_atom_site_label_4
_geom_torsion
N5 Ni1 O1 C23 125.17(15)
N2 Ni1 O1 C23 -55.32(15)
Cl2 Ni1 O1 C23 33.05(15)
Cl1 Ni1 O1 C23 -144.96(15)
C2 N1 N2 N3 -0.7(2)
C2 N1 N2 Ni1 169.91(13)
N4 Ni1 N2 N1 173.46(15)
O1 Ni1 N2 N1 -3.54(15)
Cl2 Ni1 N2 N1 -96.63(15)
Cl1 Ni1 N2 N1 81.10(15)
N4 Ni1 N2 N3 -17.63(15)
O1 Ni1 N2 N3 165.37(15)
Cl2 Ni1 N2 N3 72.28(14)
Cl1 Ni1 N2 N3 -109.99(15)
N1 N2 N3 C1 0.9(2)
Ni1 N2 N3 C1 -169.50(13)
N1 N2 N3 C9 179.44(16)
Ni1 N2 N3 C9 9.1(2)
N5 Ni1 N4 C16 161.54(14)
N2 Ni1 N4 C16 -18.47(13)
Cl2 Ni1 N4 C16 -106.68(13)
Cl1 Ni1 N4 C16 71.49(13)
N5 Ni1 N4 C17 34.11(12)
N2 Ni1 N4 C17 -145.90(12)
Cl2 Ni1 N4 C17 125.89(12)
Cl1 Ni1 N4 C17 -55.94(12)
N4 Ni1 N5 C22 160.58(17)
O1 Ni1 N5 C22 -22.45(17)
Cl2 Ni1 N5 C22 70.96(16)
Cl1 Ni1 N5 C22 -107.12(16)
N4 Ni1 N5 C18 -21.27(13)
O1 Ni1 N5 C18 155.71(13)
Cl2 Ni1 N5 C18 -110.89(13)
Cl1 Ni1 N5 C18 71.04(13)
N2 N3 C1 C2 -0.6(2)
C9 N3 C1 C2 -179.08(18)
N2 N1 C2 C1 0.3(2)
N2 N1 C2 C3 177.66(17)
N3 C1 C2 N1 0.2(2)
N3 C1 C2 C3 -176.81(19)
N1 C2 C3 C4 173.51(19)
C1 C2 C3 C4 -9.8(3)
N1 C2 C3 C8 -8.8(3)
C1 C2 C3 C8 167.9(2)
C8 C3 C4 C5 0.5(3)
C2 C3 C4 C5 178.24(19)
C3 C4 C5 C6 -0.5(3)
C4 C5 C6 C7 0.1(3)
C5 C6 C7 C8 0.2(4)
C6 C7 C8 C3 -0.2(4)
C4 C3 C8 C7 -0.1(3)
C2 C3 C8 C7 -177.9(2)
C1 N3 C9 C10 -21.4(3)
N2 N3 C9 C10 160.31(16)
C1 N3 C9 C16 -144.39(19)
N2 N3 C9 C16 37.3(2)
N3 C9 C10 C15 107.6(2)
C16 C9 C10 C15 -129.42(19)
N3 C9 C10 C11 -73.2(2)
C16 C9 C10 C11 49.8(2)
C15 C10 C11 C12 0.0(3)
C9 C10 C11 C12 -179.21(19)
C10 C11 C12 C13 -0.7(3)
C11 C12 C13 C14 0.9(3)
C12 C13 C14 C15 -0.3(3)
C11 C10 C15 C14 0.6(3)
C9 C10 C15 C14 179.80(18)
C13 C14 C15 C10 -0.4(3)
C17 N4 C16 C9 -171.74(15)
Ni1 N4 C16 C9 63.53(17)
N3 C9 C16 N4 -76.97(19)
C10 C9 C16 N4 161.45(15)
C16 N4 C17 C18 -170.48(15)
Ni1 N4 C17 C18 -41.26(17)
C22 N5 C18 C19 1.8(3)
Ni1 N5 C18 C19 -176.56(15)
C22 N5 C18 C17 -178.35(17)
Ni1 N5 C18 C17 3.3(2)
N4 C17 C18 N5 25.5(2)
N4 C17 C18 C19 -154.69(18)
N5 C18 C19 C20 -0.1(3)
C17 C18 C19 C20 -179.98(19)
C18 C19 C20 C21 -1.1(3)
C19 C20 C21 C22 0.8(3)
C18 N5 C22 C21 -2.2(3)
Ni1 N5 C22 C21 175.83(15)
C20 C21 C22 N5 1.0(3)
N10 Ni2 O2 C46 101.97(16)
N7 Ni2 O2 C46 -83.40(16)
Cl3 Ni2 O2 C46 6.52(15)
Cl4 Ni2 O2 C46 -169.70(15)
C25 N6 N7 N8 -1.0(2)
C25 N6 N7 Ni2 -175.49(12)
N9 Ni2 N7 N6 170.26(15)
O2 Ni2 N7 N6 -5.74(15)
Cl3 Ni2 N7 N6 -100.45(15)
Cl4 Ni2 N7 N6 78.79(15)
N9 Ni2 N7 N8 -3.06(16)
O2 Ni2 N7 N8 -179.06(15)
Cl3 Ni2 N7 N8 86.24(15)
Cl4 Ni2 N7 N8 -94.53(15)
N6 N7 N8 C24 1.4(2)
Ni2 N7 N8 C24 175.48(14)
N6 N7 N8 C32 177.98(16)
Ni2 N7 N8 C32 -8.0(2)
N10 Ni2 N9 C39 153.63(14)
N7 Ni2 N9 C39 -21.42(14)
Cl3 Ni2 N9 C39 -111.07(13)
Cl4 Ni2 N9 C39 65.22(13)
N10 Ni2 N9 C40 27.48(11)
N7 Ni2 N9 C40 -147.57(12)
Cl3 Ni2 N9 C40 122.78(11)
Cl4 Ni2 N9 C40 -60.92(11)
N9 Ni2 N10 C41 -15.28(13)
O2 Ni2 N10 C41 161.16(13)
Cl3 Ni2 N10 C41 -103.79(12)
Cl4 Ni2 N10 C41 76.52(12)
N9 Ni2 N10 C45 167.82(16)
O2 Ni2 N10 C45 -15.75(16)
Cl3 Ni2 N10 C45 79.31(16)
Cl4 Ni2 N10 C45 -100.38(15)
N7 N8 C24 C25 -1.3(2)
C32 N8 C24 C25 -177.48(17)
N7 N6 C25 C24 0.2(2)
N7 N6 C25 C26 178.50(17)
N8 C24 C25 N6 0.7(2)
N8 C24 C25 C26 -177.38(19)
N6 C25 C26 C27 159.63(19)
C24 C25 C26 C27 -22.5(3)
N6 C25 C26 C31 -20.6(3)
C24 C25 C26 C31 157.2(2)
C31 C26 C27 C28 0.2(3)
C25 C26 C27 C28 180.0(2)
C26 C27 C28 C29 -0.7(4)
C27 C28 C29 C30 0.5(4)
C28 C29 C30 C31 0.1(3)
C29 C30 C31 C26 -0.6(3)
C27 C26 C31 C30 0.4(3)
C25 C26 C31 C30 -179.35(18)
N7 N8 C32 C33 164.35(16)
C24 N8 C32 C33 -19.9(3)
N7 N8 C32 C39 42.7(2)
C24 N8 C32 C39 -141.51(19)
N8 C32 C33 C38 -66.7(2)
C39 C32 C33 C38 56.7(2)
N8 C32 C33 C34 114.8(2)
C39 C32 C33 C34 -121.8(2)
C38 C33 C34 C35 0.7(4)
C32 C33 C34 C35 179.1(2)
C33 C34 C35 C36 -0.3(4)
C34 C35 C36 C37 -0.4(4)
C35 C36 C37 C38 0.7(4)
C34 C33 C38 C37 -0.4(3)
C32 C33 C38 C37 -178.8(2)
C36 C37 C38 C33 -0.3(4)
C40 N9 C39 C32 -177.00(15)
Ni2 N9 C39 C32 58.45(19)
N8 C32 C39 N9 -70.2(2)
C33 C32 C39 N9 168.84(16)
C39 N9 C40 C41 -164.80(15)
Ni2 N9 C40 C41 -34.94(17)
C45 N10 C41 C42 -0.9(3)
Ni2 N10 C41 C42 -178.13(15)
C45 N10 C41 C40 176.20(17)
Ni2 N10 C41 C40 -1.0(2)
N9 C40 C41 N10 24.5(2)
N9 C40 C41 C42 -158.33(17)
N10 C41 C42 C43 1.2(3)
C40 C41 C42 C43 -175.73(18)
C41 C42 C43 C44 -0.5(3)
C42 C43 C44 C45 -0.4(3)
C41 N10 C45 C44 -0.1(3)
Ni2 N10 C45 C44 176.68(14)
C43 C44 C45 N10 0.8(3)
